data_7017687
loop_
_publ_author_name
'Biswas, Saptarshi'
'Naiya, Subrata'
'G\'omez-Garc\'ia, Carlos J'
'Ghosh, Ashutosh'

_publ_section_title
;
 Synthesis of the first heterometalic star-shaped oxido-bridged MnCu3
 complex and its conversion into trinuclear species modulated by
 pseudohalides (N3(-), NCS- and NCO-): structural analyses and magnetic
 properties.
;
_journal_issue 2
_journal_name_full 'Dalton transactions (Cambridge, England : 2003)'
_journal_page_first 462
_journal_page_last 473
_journal_paper_doi 10.1039/c1dt11333j
_journal_volume 41
_journal_year 2012
_chemical_formula_moiety 'C40 H40 Cu2 Mn N6 O6'
_chemical_formula_sum 'C40 H40 Cu2 Mn N6 O6'
_chemical_formula_weight 882.82
_chemical_name_systematic
;
?
;
_space_group_IT_number 15
_symmetry_cell_setting monoclinic
_symmetry_space_group_name_Hall '-C 2yc'
_symmetry_space_group_name_H-M 'C 1 2/c 1'
_atom_sites_solution_hydrogens geom
_atom_sites_solution_primary direct
_atom_sites_solution_secondary difmap
_audit_creation_method SHELXL-97
_cell_angle_alpha 90.00
_cell_angle_beta 91.8330(10)
_cell_angle_gamma 90.00
_cell_formula_units_Z 4
_cell_length_a 21.1530(7)
_cell_length_b 9.9031(3)
_cell_length_c 18.0054(6)
_cell_measurement_reflns_used 6121
_cell_measurement_temperature 150(2)
_cell_measurement_theta_max 31.32
_cell_measurement_theta_min 1.93
_cell_volume 3769.8(2)
_computing_cell_refinement 'Bruker SMART'
_computing_data_collection 'Bruker SMART'
_computing_data_reduction 'Bruker SAINT'
_computing_molecular_graphics 'Ortep-3 for Windows (Farrugia, 1997)'
_computing_publication_material 'WINGX V1.80.03'
_computing_structure_refinement 'SHELXL-97 (Sheldrick, 1997)'
_computing_structure_solution 'SHELXS-97 (Sheldrick, 1990)'
_diffrn_ambient_temperature 150(2)
_diffrn_measured_fraction_theta_full 0.992
_diffrn_measured_fraction_theta_max 0.992
_diffrn_measurement_device_type 'CCD area detector'
_diffrn_measurement_method 'phi and omega scans'
_diffrn_radiation_monochromator graphite
_diffrn_radiation_source 'fine-focus sealed tube'
_diffrn_radiation_type MoK\a
_diffrn_radiation_wavelength 0.71073
_diffrn_reflns_av_R_equivalents 0.0725
_diffrn_reflns_av_sigmaI/netI 0.0693
_diffrn_reflns_limit_h_max 30
_diffrn_reflns_limit_h_min -30
_diffrn_reflns_limit_k_max 14
_diffrn_reflns_limit_k_min -13
_diffrn_reflns_limit_l_max 23
_diffrn_reflns_limit_l_min -26
_diffrn_reflns_number 32118
_diffrn_reflns_theta_full 31.32
_diffrn_reflns_theta_max 31.32
_diffrn_reflns_theta_min 1.93
_exptl_absorpt_coefficient_mu 1.504
_exptl_absorpt_correction_T_max 0.8678
_exptl_absorpt_correction_T_min 0.6105
_exptl_absorpt_correction_type empirical
_exptl_absorpt_process_details SADABS
_exptl_crystal_colour green
_exptl_crystal_density_diffrn 1.555
_exptl_crystal_density_method 'not measured'
_exptl_crystal_description rectangular
_exptl_crystal_F_000 1912
_exptl_crystal_size_max 0.30
_exptl_crystal_size_mid 0.08
_exptl_crystal_size_min 0.08
_refine_diff_density_max 0.362
_refine_diff_density_min -1.087
_refine_diff_density_rms 0.082
_refine_ls_extinction_method none
_refine_ls_goodness_of_fit_ref 0.899
_refine_ls_hydrogen_treatment constr
_refine_ls_matrix_type full
_refine_ls_number_parameters 249
_refine_ls_number_reflns 6121
_refine_ls_number_restraints 0
_refine_ls_restrained_S_all 0.899
_refine_ls_R_factor_all 0.1135
_refine_ls_R_factor_gt 0.0512
_refine_ls_shift/su_max 0.000
_refine_ls_shift/su_mean 0.000
_refine_ls_structure_factor_coef Fsqd
_refine_ls_weighting_details 'calc w=1/[\s^2^(Fo^2^)+(0.0922P)^2^+0.0000P] where P=(Fo^2^+2Fc^2^)/3'
_refine_ls_weighting_scheme calc
_refine_ls_wR_factor_gt 0.1285
_refine_ls_wR_factor_ref 0.1578
_reflns_number_gt 3256
_reflns_number_total 6121
_reflns_threshold_expression >2sigma(I)
_cod_data_source_file c1dt11333j.txt
_cod_data_source_block 3
_cod_depositor_comments
;
The following automatic conversions were performed:

'_symmetry_cell_setting' value 'Monoclinic' changed to 'monoclinic'
according to /home/saulius/struct/CIF-dictionaries/cif_core.dic
dictionary named 'cif_core.dic' version 2.4.1 from
2010-06-29.

'_exptl_absorpt_correction_type' value 'EMPIRICAL'
changed to 'empirical' according to
/home/saulius/struct/CIF-dictionaries/cif_core.dic dictionary named
'cif_core.dic' version 2.4.1 from 2010-06-29.

Automatic conversion script
Id: cif_fix_values 1715 2011-07-08 13:25:40Z adriana 
;
_cod_original_sg_symbol_H-M 'C 2/c'
_cod_database_code 7017687

loop_
_symmetry_equiv_pos_as_xyz
'x, y, z'
'-x, y, -z+1/2'
'x+1/2, y+1/2, z'
'-x+1/2, y+1/2, -z+1/2'
'-x, -y, -z'
'x, -y, z-1/2'
'-x+1/2, -y+1/2, -z'
'x+1/2, -y+1/2, z-1/2'

loop_
_atom_site_label
_atom_site_type_symbol
_atom_site_fract_x
_atom_site_fract_y
_atom_site_fract_z
_atom_site_U_iso_or_equiv
_atom_site_adp_type
_atom_site_occupancy
_atom_site_symmetry_multiplicity
_atom_site_calc_flag
_atom_site_refinement_flags
Cu1 Cu 0.054695(16) -0.01597(4) 0.18343(2) 0.03918(14) Uani 1 1 d .
Mn1 Mn 0.0000 -0.29079(6) 0.2500 0.04306(19) Uani 1 2 d S
O2 O 0.07760(10) -0.2049(2) 0.19225(12) 0.0449(5) Uani 1 1 d .
O1 O -0.03142(9) -0.0724(2) 0.18544(11) 0.0466(5) Uani 1 1 d .
N3 N -0.04240(16) -0.4210(3) 0.17332(19) 0.0662(8) Uani 1 1 d .
N2 N 0.02680(12) 0.1495(3) 0.13228(15) 0.0451(6) Uani 1 1 d .
C7 C 0.19134(15) -0.0373(3) 0.19120(18) 0.0449(7) Uani 1 1 d .
C20 C -0.08153(19) -0.4645(4) 0.1354(3) 0.0691(11) Uani 1 1 d .
C1 C 0.12905(14) -0.2501(3) 0.15991(16) 0.0401(6) Uani 1 1 d .
N1 N 0.14280(12) 0.0393(3) 0.20077(15) 0.0429(6) Uani 1 1 d .
C6 C 0.18484(14) -0.1721(3) 0.15690(16) 0.0416(7) Uani 1 1 d .
C14 C -0.06152(14) 0.0380(3) 0.06990(16) 0.0427(7) Uani 1 1 d .
C8 C 0.25671(18) 0.0101(4) 0.2136(3) 0.0730(13) Uani 1 1 d .
H8A H 0.2543 0.0986 0.2351 0.109 Uiso 1 1 calc R
H8B H 0.2824 0.0133 0.1707 0.109 Uiso 1 1 calc R
H8C H 0.2752 -0.0513 0.2494 0.109 Uiso 1 1 calc R
C2 C 0.12768(17) -0.3774(3) 0.12704(19) 0.0506(8) Uani 1 1 d .
H2 H 0.0918 -0.4308 0.1308 0.061 Uiso 1 1 calc R
C18 C -0.12228(15) -0.1474(3) 0.12069(18) 0.0486(8) Uani 1 1 d .
H18 H -0.1305 -0.2054 0.1598 0.058 Uiso 1 1 calc R
C15 C -0.10320(17) 0.0329(4) 0.00750(19) 0.0541(9) Uani 1 1 d .
H15 H -0.0978 0.0947 -0.0307 0.065 Uiso 1 1 calc R
O3 O -0.12240(19) -0.5119(5) 0.0959(3) 0.1313(17) Uani 1 1 d .
C17 C -0.16136(17) -0.1489(4) 0.0577(2) 0.0577(9) Uani 1 1 d .
H17 H -0.1945 -0.2103 0.0536 0.069 Uiso 1 1 calc R
C19 C -0.07037(14) -0.0596(3) 0.12629(16) 0.0401(7) Uani 1 1 d .
C12 C -0.01531(15) 0.1496(3) 0.07829(18) 0.0467(8) Uani 1 1 d .
C16 C -0.15099(18) -0.0586(4) 0.0006(2) 0.0624(10) Uani 1 1 d .
H16 H -0.1766 -0.0605 -0.0423 0.075 Uiso 1 1 calc R
C5 C 0.23584(17) -0.2237(4) 0.1175(2) 0.0567(9) Uani 1 1 d .
H5 H 0.2726 -0.1728 0.1146 0.068 Uiso 1 1 calc R
C10 C 0.09358(17) 0.2614(4) 0.2257(2) 0.0603(10) Uani 1 1 d .
H10A H 0.0626 0.2240 0.2584 0.072 Uiso 1 1 calc R
H10B H 0.1036 0.3518 0.2431 0.072 Uiso 1 1 calc R
C13 C -0.0202(2) 0.2637(4) 0.0235(2) 0.0739(12) Uani 1 1 d .
H13A H 0.0120 0.3293 0.0350 0.111 Uiso 1 1 calc R
H13B H -0.0611 0.3052 0.0261 0.111 Uiso 1 1 calc R
H13C H -0.0147 0.2294 -0.0258 0.111 Uiso 1 1 calc R
C3 C 0.1784(2) -0.4255(4) 0.0891(2) 0.0674(11) Uani 1 1 d .
H3 H 0.1765 -0.5106 0.0672 0.081 Uiso 1 1 calc R
C11 C 0.06451(18) 0.2712(3) 0.1494(2) 0.0598(9) Uani 1 1 d .
H11A H 0.0376 0.3504 0.1459 0.072 Uiso 1 1 calc R
H11B H 0.0975 0.2807 0.1135 0.072 Uiso 1 1 calc R
C9 C 0.15285(17) 0.1764(4) 0.2319(2) 0.0605(9) Uani 1 1 d .
H9A H 0.1864 0.2207 0.2056 0.073 Uiso 1 1 calc R
H9B H 0.1663 0.1690 0.2837 0.073 Uiso 1 1 calc R
C4 C 0.2327(2) -0.3463(4) 0.0836(2) 0.0688(11) Uani 1 1 d .
H4 H 0.2666 -0.3774 0.0567 0.083 Uiso 1 1 calc R

loop_
_atom_site_aniso_label
_atom_site_aniso_U_11
_atom_site_aniso_U_22
_atom_site_aniso_U_33
_atom_site_aniso_U_23
_atom_site_aniso_U_13
_atom_site_aniso_U_12
Cu1 0.0362(2) 0.0313(2) 0.0499(2) 0.00030(15) -0.00129(16) 0.00018(14)
Mn1 0.0424(4) 0.0307(3) 0.0561(4) 0.000 0.0026(3) 0.000
O2 0.0428(11) 0.0327(11) 0.0595(13) -0.0003(9) 0.0078(10) 0.0012(9)
O1 0.0413(12) 0.0542(14) 0.0438(12) 0.0091(10) -0.0070(9) -0.0055(10)
N3 0.068(2) 0.0483(18) 0.081(2) -0.0124(16) -0.0108(17) -0.0024(16)
N2 0.0449(14) 0.0333(14) 0.0573(16) 0.0013(11) 0.0062(12) 0.0015(11)
C7 0.0400(16) 0.0444(18) 0.0502(18) 0.0024(14) -0.0021(13) -0.0016(14)
C20 0.057(2) 0.066(3) 0.085(3) -0.024(2) 0.008(2) -0.001(2)
C1 0.0427(16) 0.0376(16) 0.0397(16) 0.0036(12) -0.0034(12) 0.0067(13)
N1 0.0428(14) 0.0338(14) 0.0517(15) -0.0023(11) -0.0040(11) -0.0020(11)
C6 0.0379(15) 0.0417(17) 0.0448(17) 0.0048(13) -0.0037(12) 0.0075(13)
C14 0.0430(17) 0.0457(18) 0.0397(16) 0.0006(13) 0.0047(13) 0.0134(13)
C8 0.0412(19) 0.069(3) 0.107(4) -0.013(2) -0.017(2) -0.0022(18)
C2 0.059(2) 0.0345(17) 0.058(2) -0.0045(14) -0.0012(16) 0.0046(15)
C18 0.0438(17) 0.0484(19) 0.0530(19) 0.0031(15) -0.0076(14) 0.0017(15)
C15 0.059(2) 0.063(2) 0.0401(18) 0.0024(15) 0.0033(15) 0.0191(18)
O3 0.078(2) 0.171(4) 0.144(4) -0.085(3) -0.017(2) -0.019(2)
C17 0.0501(19) 0.059(2) 0.063(2) -0.0086(18) -0.0109(16) 0.0061(17)
C19 0.0388(15) 0.0433(17) 0.0378(16) -0.0006(12) -0.0045(12) 0.0090(13)
C12 0.0513(18) 0.0406(17) 0.0490(18) 0.0086(14) 0.0125(15) 0.0155(14)
C16 0.060(2) 0.081(3) 0.045(2) -0.0053(19) -0.0145(16) 0.009(2)
C5 0.0504(19) 0.054(2) 0.066(2) 0.0065(17) 0.0100(16) 0.0129(16)
C10 0.056(2) 0.0416(19) 0.084(3) -0.0198(18) 0.0101(19) -0.0054(16)
C13 0.089(3) 0.059(2) 0.073(3) 0.023(2) 0.003(2) 0.006(2)
C3 0.084(3) 0.048(2) 0.070(3) -0.0104(18) 0.010(2) 0.021(2)
C11 0.061(2) 0.0330(18) 0.085(3) 0.0053(17) 0.0077(19) 0.0045(16)
C9 0.055(2) 0.046(2) 0.080(3) -0.0151(18) -0.0075(18) -0.0048(17)
C4 0.070(3) 0.066(3) 0.073(3) 0.000(2) 0.022(2) 0.018(2)

loop_
_atom_type_symbol
_atom_type_description
_atom_type_scat_dispersion_real
_atom_type_scat_dispersion_imag
_atom_type_scat_source
C C 0.0033 0.0016 'International Tables Vol C Tables 4.2.6.8 and 6.1.1.4'
H H 0.0000 0.0000 'International Tables Vol C Tables 4.2.6.8 and 6.1.1.4'
N N 0.0061 0.0033 'International Tables Vol C Tables 4.2.6.8 and 6.1.1.4'
O O 0.0106 0.0060 'International Tables Vol C Tables 4.2.6.8 and 6.1.1.4'
Mn Mn 0.3368 0.7283 'International Tables Vol C Tables 4.2.6.8 and 6.1.1.4'
Cu Cu 0.3201 1.2651 'International Tables Vol C Tables 4.2.6.8 and 6.1.1.4'

loop_
_geom_angle_atom_site_label_1
_geom_angle_atom_site_label_2
_geom_angle_atom_site_label_3
_geom_angle
_geom_angle_site_symmetry_1
_geom_angle_site_symmetry_3
O1 Cu1 O2 87.23(9) . .
O1 Cu1 N1 169.72(10) . .
O2 Cu1 N1 91.30(10) . .
O1 Cu1 N2 88.89(10) . .
O2 Cu1 N2 156.31(10) . .
N1 Cu1 N2 96.43(11) . .
N3 Mn1 N3 103.04(19) . 2
N3 Mn1 O2 104.19(11) . .
N3 Mn1 O2 104.35(11) 2 .
N3 Mn1 O2 104.35(11) . 2
N3 Mn1 O2 104.19(11) 2 2
O2 Mn1 O2 133.32(11) . 2
C1 O2 Cu1 119.71(19) . .
C1 O2 Mn1 136.78(19) . .
Cu1 O2 Mn1 103.25(9) . .
C19 O1 Cu1 121.60(19) . .
C20 N3 Mn1 157.5(3) . .
C12 N2 C11 120.7(3) . .
C12 N2 Cu1 122.8(2) . .
C11 N2 Cu1 115.6(2) . .
N1 C7 C6 121.5(3) . .
N1 C7 C8 120.6(3) . .
C6 C7 C8 117.9(3) . .
N3 C20 O3 179.1(6) . .
O2 C1 C2 119.0(3) . .
O2 C1 C6 122.0(3) . .
C2 C1 C6 119.0(3) . .
C7 N1 C9 118.9(3) . .
C7 N1 Cu1 124.8(2) . .
C9 N1 Cu1 116.2(2) . .
C5 C6 C1 118.4(3) . .
C5 C6 C7 118.5(3) . .
C1 C6 C7 123.1(3) . .
C15 C14 C19 117.0(3) . .
C15 C14 C12 120.2(3) . .
C19 C14 C12 122.5(3) . .
C7 C8 H8A 109.5 . .
C7 C8 H8B 109.5 . .
H8A C8 H8B 109.5 . .
C7 C8 H8C 109.5 . .
H8A C8 H8C 109.5 . .
H8B C8 H8C 109.5 . .
C3 C2 C1 121.3(3) . .
C3 C2 H2 119.4 . .
C1 C2 H2 119.4 . .
C17 C18 C19 120.8(3) . .
C17 C18 H18 119.6 . .
C19 C18 H18 119.6 . .
C16 C15 C14 122.8(3) . .
C16 C15 H15 118.6 . .
C14 C15 H15 118.6 . .
C18 C17 C16 119.9(4) . .
C18 C17 H17 120.1 . .
C16 C17 H17 120.1 . .
O1 C19 C18 117.5(3) . .
O1 C19 C14 123.0(3) . .
C18 C19 C14 119.5(3) . .
N2 C12 C14 120.7(3) . .
N2 C12 C13 121.7(3) . .
C14 C12 C13 117.6(3) . .
C15 C16 C17 119.8(3) . .
C15 C16 H16 120.1 . .
C17 C16 H16 120.1 . .
C4 C5 C6 121.6(4) . .
C4 C5 H5 119.2 . .
C6 C5 H5 119.2 . .
C11 C10 C9 114.9(3) . .
C11 C10 H10A 108.5 . .
C9 C10 H10A 108.5 . .
C11 C10 H10B 108.5 . .
C9 C10 H10B 108.5 . .
H10A C10 H10B 107.5 . .
C12 C13 H13A 109.5 . .
C12 C13 H13B 109.5 . .
H13A C13 H13B 109.5 . .
C12 C13 H13C 109.5 . .
H13A C13 H13C 109.5 . .
H13B C13 H13C 109.5 . .
C2 C3 C4 119.8(4) . .
C2 C3 H3 120.1 . .
C4 C3 H3 120.1 . .
N2 C11 C10 110.2(3) . .
N2 C11 H11A 109.6 . .
C10 C11 H11A 109.6 . .
N2 C11 H11B 109.6 . .
C10 C11 H11B 109.6 . .
H11A C11 H11B 108.1 . .
N1 C9 C10 112.0(3) . .
N1 C9 H9A 109.2 . .
C10 C9 H9A 109.2 . .
N1 C9 H9B 109.2 . .
C10 C9 H9B 109.2 . .
H9A C9 H9B 107.9 . .
C5 C4 C3 119.8(3) . .
C5 C4 H4 120.1 . .
C3 C4 H4 120.1 . .

loop_
_geom_bond_atom_site_label_1
_geom_bond_atom_site_label_2
_geom_bond_distance
_geom_bond_site_symmetry_2
Cu1 O1 1.907(2) .
Cu1 O2 1.938(2) .
Cu1 N1 1.958(3) .
Cu1 N2 1.961(3) .
Mn1 N3 2.072(3) .
Mn1 N3 2.072(3) 2
Mn1 O2 2.147(2) .
Mn1 O2 2.147(2) 2
O2 C1 1.329(4) .
O1 C19 1.332(3) .
N3 C20 1.140(5) .
N2 C12 1.297(4) .
N2 C11 1.473(4) .
C7 N1 1.292(4) .
C7 C6 1.476(4) .
C7 C8 1.504(5) .
C20 O3 1.198(5) .
C1 C2 1.392(4) .
C1 C6 1.413(4) .
N1 C9 1.481(4) .
C6 C5 1.406(4) .
C14 C15 1.407(5) .
C14 C19 1.419(4) .
C14 C12 1.480(5) .
C8 H8A 0.9600 .
C8 H8B 0.9600 .
C8 H8C 0.9600 .
C2 C3 1.375(5) .
C2 H2 0.9300 .
C18 C17 1.382(5) .
C18 C19 1.402(4) .
C18 H18 0.9300 .
C15 C16 1.360(5) .
C15 H15 0.9300 .
C17 C16 1.385(6) .
C17 H17 0.9300 .
C12 C13 1.501(5) .
C16 H16 0.9300 .
C5 C4 1.360(5) .
C5 H5 0.9300 .
C10 C11 1.490(5) .
C10 C9 1.511(5) .
C10 H10A 0.9700 .
C10 H10B 0.9700 .
C13 H13A 0.9600 .
C13 H13B 0.9600 .
C13 H13C 0.9600 .
C3 C4 1.398(6) .
C3 H3 0.9300 .
C11 H11A 0.9700 .
C11 H11B 0.9700 .
C9 H9A 0.9700 .
C9 H9B 0.9700 .
C4 H4 0.9300 .
